data_1504808
loop_
_publ_author_name
'Carroll, William R.'
'Pellechia, Perry'
'Shimizu, Ken D.'

_publ_section_title
;
 A rigid molecular balance for measuring face-to-face arene-arene
 interactions.
;
_journal_issue 16
_journal_name_full 'Organic letters'
_journal_page_first 3547
_journal_page_last 3550
_journal_paper_doi 10.1021/ol801286k
_journal_volume 10
_journal_year 2008
_chemical_formula_moiety 'C51 H33 N O5'
_chemical_formula_sum 'C51 H33 N O5'
_chemical_formula_weight 739.78
_chemical_name_systematic
; 
 ? 
;
_space_group_IT_number 2
_symmetry_cell_setting triclinic
_symmetry_space_group_name_Hall '-P 1'
_symmetry_space_group_name_H-M 'P -1'
_atom_sites_solution_hydrogens geom
_atom_sites_solution_primary direct
_atom_sites_solution_secondary difmap
_audit_creation_method SHELXL-97
_cell_angle_alpha 92.440(2)
_cell_angle_beta 97.881(2)
_cell_angle_gamma 113.550(2)
_cell_formula_units_Z 2
_cell_length_a 10.3271(10)
_cell_length_b 10.9893(10)
_cell_length_c 17.4812(16)
_cell_measurement_reflns_used 2577
_cell_measurement_temperature 150(2)
_cell_measurement_theta_max 20.007
_cell_measurement_theta_min 2.182
_cell_volume 1791.1(3)
_computing_cell_refinement 'SAINT-Plus Version 6.45 (Bruker, 2001)'
_computing_data_collection 'SMART Version 5.625 (Bruker, 2001)'
_computing_data_reduction 'SAINT-Plus Version 6.45'
_computing_molecular_graphics various
_computing_publication_material 'SHELXTL Version 6.14 (Bruker, 2000)'
_computing_structure_refinement 'SHELXL-97 (Sheldrick, 1997)'
_computing_structure_solution 'SHELXS-97 (Sheldrick, 1990)'
_diffrn_ambient_temperature 150(2)
_diffrn_measured_fraction_theta_full 0.995
_diffrn_measured_fraction_theta_max 0.995
_diffrn_measurement_device_type 'Bruker SMART APEX CCD diffractometer'
_diffrn_measurement_method 'omega scans'
_diffrn_radiation_monochromator graphite
_diffrn_radiation_source 'fine-focus sealed tube'
_diffrn_radiation_type MoK\a
_diffrn_radiation_wavelength 0.71073
_diffrn_reflns_av_R_equivalents 0.0503
_diffrn_reflns_av_sigmaI/netI 0.1315
_diffrn_reflns_limit_h_max 10
_diffrn_reflns_limit_h_min -11
_diffrn_reflns_limit_k_max 11
_diffrn_reflns_limit_k_min -11
_diffrn_reflns_limit_l_max 18
_diffrn_reflns_limit_l_min 0
_diffrn_reflns_number 5028
_diffrn_reflns_theta_full 22.55
_diffrn_reflns_theta_max 22.55
_diffrn_reflns_theta_min 1.18
_exptl_absorpt_coefficient_mu 0.088
_exptl_absorpt_correction_type none
_exptl_crystal_colour colorless
_exptl_crystal_density_diffrn 1.372
_exptl_crystal_density_method 'not measured'
_exptl_crystal_description plate
_exptl_crystal_F_000 772
_exptl_crystal_size_max 0.12
_exptl_crystal_size_mid 0.08
_exptl_crystal_size_min 0.05
_refine_diff_density_max 0.270
_refine_diff_density_min -0.342
_refine_diff_density_rms 0.065
_refine_ls_extinction_method none
_refine_ls_goodness_of_fit_ref 0.847
_refine_ls_hydrogen_treatment constr
_refine_ls_matrix_type full
_refine_ls_number_parameters 515
_refine_ls_number_reflns 5028
_refine_ls_number_restraints 0
_refine_ls_restrained_S_all 0.847
_refine_ls_R_factor_all 0.1066
_refine_ls_R_factor_gt 0.0530
_refine_ls_shift/su_max 0.001
_refine_ls_shift/su_mean 0.000
_refine_ls_structure_factor_coef Fsqd
_refine_ls_weighting_details 'calc w=1/[\s^2^(Fo^2^)+(0.0402P)^2^+0.0000P] where P=(Fo^2^+2Fc^2^)/3'
_refine_ls_weighting_scheme calc
_refine_ls_wR_factor_gt 0.1039
_refine_ls_wR_factor_ref 0.1244
_reflns_number_gt 2690
_reflns_number_total 5028
_reflns_threshold_expression >2sigma(I)
_cod_data_source_file ol801286k-file004.cif
_cod_data_source_block wrcd16
_cod_depositor_comments
;
The following automatic conversions were performed:

'_symmetry_cell_setting' value 'Triclinic' changed to 'triclinic'
according to /home/saulius/struct/CIF-dictionaries/cif_core.dic
dictionary named 'cif_core.dic' version 2.4.1 from 2010-06-29.

Automatic conversion script
Id: cif_fix_values 1715 2011-07-08 13:25:40Z adriana 
;
_cod_database_code 1504808

loop_
_symmetry_equiv_pos_as_xyz
'x, y, z'
'-x, -y, -z'

loop_
_atom_site_label
_atom_site_type_symbol
_atom_site_fract_x
_atom_site_fract_y
_atom_site_fract_z
_atom_site_U_iso_or_equiv
_atom_site_adp_type
_atom_site_occupancy
_atom_site_symmetry_multiplicity
_atom_site_calc_flag
_atom_site_refinement_flags
C1 C 0.8978(4) 0.6564(4) 0.0893(3) 0.0309(12) Uani 1 1 d .
C2 C 0.7907(4) 0.5203(4) 0.1108(2) 0.0269(11) Uani 1 1 d .
C3 C 0.7517(4) 0.5774(4) 0.1836(2) 0.0256(11) Uani 1 1 d .
H3 H 0.6712 0.6043 0.1671 0.031 Uiso 1 1 calc R
C4 C 0.7173(5) 0.4885(4) 0.2485(3) 0.0285(11) Uani 1 1 d .
C5 C 0.9217(5) 0.6760(4) 0.3028(3) 0.0303(11) Uani 1 1 d .
C6 C 0.8886(4) 0.7022(4) 0.2194(2) 0.0255(10) Uani 1 1 d .
H6 H 0.8704 0.7849 0.2175 0.031 Uiso 1 1 calc R
C7 C 1.0023(4) 0.7067(4) 0.1682(2) 0.0284(11) Uani 1 1 d .
C8 C 1.0263(4) 0.5784(4) 0.1758(2) 0.0273(11) Uani 1 1 d .
C9 C 0.9053(4) 0.4708(4) 0.1415(2) 0.0263(11) Uani 1 1 d .
C10 C 0.9002(4) 0.3379(4) 0.1364(2) 0.0258(11) Uani 1 1 d .
C11 C 0.7757(4) 0.2241(4) 0.1050(2) 0.0318(11) Uani 1 1 d .
H11 H 0.6885 0.2332 0.0891 0.038 Uiso 1 1 calc R
C12 C 0.7782(5) 0.1001(4) 0.0969(3) 0.0404(13) Uani 1 1 d .
H12 H 0.6929 0.0240 0.0764 0.048 Uiso 1 1 calc R
C13 C 0.9055(5) 0.0864(4) 0.1189(3) 0.0425(13) Uani 1 1 d .
H13 H 0.9083 0.0013 0.1115 0.051 Uiso 1 1 calc R
C14 C 1.0274(5) 0.1953(4) 0.1514(3) 0.0391(12) Uani 1 1 d .
H14 H 1.1140 0.1844 0.1657 0.047 Uiso 1 1 calc R
C15 C 1.0276(4) 0.3225(4) 0.1640(2) 0.0290(11) Uani 1 1 d .
C16 C 1.1524(4) 0.4348(4) 0.2066(2) 0.0305(11) Uani 1 1 d .
C17 C 1.2744(5) 0.4206(4) 0.2437(3) 0.0394(13) Uani 1 1 d .
H17 H 1.2807 0.3372 0.2361 0.047 Uiso 1 1 calc R
C18 C 1.3839(5) 0.5229(4) 0.2902(3) 0.0376(12) Uani 1 1 d .
H18 H 1.4646 0.5095 0.3145 0.045 Uiso 1 1 calc R
C19 C 1.3787(5) 0.6471(4) 0.3025(3) 0.0377(12) Uani 1 1 d .
H19 H 1.4537 0.7170 0.3364 0.045 Uiso 1 1 calc R
C20 C 1.2647(4) 0.6673(4) 0.2652(2) 0.0286(11) Uani 1 1 d .
H20 H 1.2625 0.7525 0.2723 0.034 Uiso 1 1 calc R
C21 C 1.1502(4) 0.5632(4) 0.2161(2) 0.0289(11) Uani 1 1 d .
C22 C 0.6702(4) 0.4383(4) 0.0475(3) 0.0276(11) Uani 1 1 d .
C23 C 0.5292(4) 0.3751(4) 0.0604(3) 0.0305(11) Uani 1 1 d .
H23 H 0.5072 0.3898 0.1101 0.037 Uiso 1 1 calc R
C24 C 0.4203(4) 0.2912(4) 0.0022(3) 0.0330(11) Uani 1 1 d .
H24 H 0.3253 0.2487 0.0125 0.040 Uiso 1 1 calc R
C25 C 0.4499(5) 0.2694(4) -0.0707(3) 0.0371(12) Uani 1 1 d .
H25 H 0.3762 0.2106 -0.1104 0.044 Uiso 1 1 calc R
C26 C 0.5889(5) 0.3345(4) -0.0849(3) 0.0388(12) Uani 1 1 d .
H26 H 0.6098 0.3221 -0.1352 0.047 Uiso 1 1 calc R
C27 C 0.6973(5) 0.4174(4) -0.0266(3) 0.0353(12) Uani 1 1 d .
H27 H 0.7918 0.4608 -0.0373 0.042 Uiso 1 1 calc R
C28 C 1.1309(4) 0.8376(4) 0.1687(3) 0.0271(11) Uani 1 1 d .
C29 C 1.2115(4) 0.8505(4) 0.1095(3) 0.0367(12) Uani 1 1 d .
H29 H 1.1842 0.7796 0.0693 0.044 Uiso 1 1 calc R
C30 C 1.3322(4) 0.9679(4) 0.1095(3) 0.0430(13) Uani 1 1 d .
H30 H 1.3869 0.9767 0.0690 0.052 Uiso 1 1 calc R
C31 C 1.3739(5) 1.0717(4) 0.1672(3) 0.0412(13) Uani 1 1 d .
H31 H 1.4575 1.1509 0.1670 0.049 Uiso 1 1 calc R
C32 C 1.2933(4) 1.0595(4) 0.2252(3) 0.0368(12) Uani 1 1 d .
H32 H 1.3204 1.1309 0.2650 0.044 Uiso 1 1 calc R
C33 C 1.1722(4) 0.9430(4) 0.2255(3) 0.0337(12) Uani 1 1 d .
H33 H 1.1169 0.9357 0.2656 0.040 Uiso 1 1 calc R
C34 C 0.8136(4) 0.5038(4) 0.3883(3) 0.0278(11) Uani 1 1 d .
C35 C 0.8476(4) 0.3959(4) 0.4019(3) 0.0305(11) Uani 1 1 d .
C36 C 0.8454(4) 0.3499(4) 0.4744(3) 0.0335(12) Uani 1 1 d .
H36 H 0.8647 0.2737 0.4837 0.040 Uiso 1 1 calc R
C37 C 0.8147(4) 0.4167(4) 0.5327(3) 0.0337(12) Uani 1 1 d .
H37 H 0.8158 0.3866 0.5828 0.040 Uiso 1 1 calc R
C38 C 0.7821(4) 0.5261(4) 0.5214(2) 0.0311(11) Uani 1 1 d .
H38 H 0.7621 0.5711 0.5628 0.037 Uiso 1 1 calc R
C39 C 0.7797(4) 0.5674(4) 0.4476(3) 0.0281(11) Uani 1 1 d .
C40 C 0.7132(5) 0.7479(4) 0.4792(2) 0.0303(11) Uani 1 1 d .
C41 C 0.8114(5) 0.8753(5) 0.5016(3) 0.0505(14) Uani 1 1 d .
H41 H 0.9033 0.9055 0.4867 0.061 Uiso 1 1 calc R
C42 C 0.7761(7) 0.9592(5) 0.5459(3) 0.0703(18) Uani 1 1 d .
H42 H 0.8435 1.0488 0.5608 0.084 Uiso 1 1 calc R
C43 C 0.6462(8) 0.9166(7) 0.5691(3) 0.080(2) Uani 1 1 d .
H43 H 0.6229 0.9752 0.6004 0.096 Uiso 1 1 calc R
C44 C 0.5503(6) 0.7887(7) 0.5468(3) 0.084(2) Uani 1 1 d .
H44 H 0.4592 0.7580 0.5627 0.101 Uiso 1 1 calc R
C45 C 0.5827(5) 0.7033(5) 0.5017(3) 0.0598(16) Uani 1 1 d .
H45 H 0.5148 0.6140 0.4864 0.072 Uiso 1 1 calc R
C46 C 0.8354(5) 0.2033(4) 0.3301(2) 0.0309(11) Uani 1 1 d .
C47 C 0.6907(5) 0.1284(4) 0.3066(3) 0.0383(12) Uani 1 1 d .
H47 H 0.6262 0.1705 0.2999 0.046 Uiso 1 1 calc R
C48 C 0.6403(5) -0.0100(4) 0.2927(3) 0.0455(13) Uani 1 1 d .
H48 H 0.5409 -0.0628 0.2760 0.055 Uiso 1 1 calc R
C49 C 0.7345(5) -0.0695(4) 0.3033(3) 0.0404(13) Uani 1 1 d .
H49 H 0.7001 -0.1639 0.2946 0.048 Uiso 1 1 calc R
C50 C 0.8784(5) 0.0066(4) 0.3263(3) 0.0457(13) Uani 1 1 d .
H50 H 0.9430 -0.0355 0.3329 0.055 Uiso 1 1 calc R
C51 C 0.9307(5) 0.1456(4) 0.3400(3) 0.0411(13) Uani 1 1 d .
H51 H 1.0303 0.1986 0.3558 0.049 Uiso 1 1 calc R
N1 N 0.8184(3) 0.5543(3) 0.3143(2) 0.0285(9) Uani 1 1 d .
O1 O 0.8995(3) 0.7086(3) 0.03088(18) 0.0370(8) Uani 1 1 d .
O2 O 0.6176(3) 0.3816(3) 0.24604(16) 0.0316(7) Uani 1 1 d .
O3 O 1.0211(3) 0.7476(3) 0.35221(17) 0.0359(8) Uani 1 1 d .
O4 O 0.7439(3) 0.6702(3) 0.42538(17) 0.0427(8) Uani 1 1 d .
O5 O 0.8873(3) 0.3425(3) 0.34055(16) 0.0332(8) Uani 1 1 d .

loop_
_atom_site_aniso_label
_atom_site_aniso_U_11
_atom_site_aniso_U_22
_atom_site_aniso_U_33
_atom_site_aniso_U_23
_atom_site_aniso_U_13
_atom_site_aniso_U_12
C1 0.023(3) 0.022(3) 0.051(4) 0.009(2) 0.014(2) 0.010(2)
C2 0.024(3) 0.019(2) 0.035(3) 0.003(2) 0.004(2) 0.006(2)
C3 0.026(3) 0.016(2) 0.038(3) 0.005(2) 0.008(2) 0.010(2)
C4 0.021(3) 0.021(3) 0.047(3) 0.006(2) 0.014(2) 0.010(2)
C5 0.027(3) 0.019(3) 0.048(3) 0.003(2) 0.012(3) 0.012(2)
C6 0.027(3) 0.017(2) 0.034(3) 0.011(2) 0.007(2) 0.009(2)
C7 0.025(3) 0.024(3) 0.036(3) 0.005(2) 0.009(2) 0.008(2)
C8 0.028(3) 0.023(3) 0.032(3) 0.007(2) 0.013(2) 0.010(2)
C9 0.025(3) 0.025(3) 0.028(3) 0.006(2) 0.008(2) 0.008(2)
C10 0.033(3) 0.022(3) 0.020(3) 0.000(2) 0.003(2) 0.009(2)
C11 0.038(3) 0.025(3) 0.032(3) 0.002(2) 0.000(2) 0.013(2)
C12 0.046(3) 0.023(3) 0.047(3) 0.007(2) 0.002(3) 0.009(2)
C13 0.058(4) 0.023(3) 0.048(3) 0.000(2) 0.003(3) 0.020(3)
C14 0.047(3) 0.033(3) 0.044(3) 0.008(2) 0.008(3) 0.022(3)
C15 0.035(3) 0.022(3) 0.031(3) 0.002(2) 0.008(2) 0.012(2)
C16 0.034(3) 0.032(3) 0.032(3) 0.009(2) 0.010(2) 0.018(2)
C17 0.038(3) 0.031(3) 0.058(4) 0.010(3) 0.013(3) 0.022(3)
C18 0.033(3) 0.041(3) 0.041(3) 0.009(3) 0.006(3) 0.018(3)
C19 0.029(3) 0.034(3) 0.051(3) 0.014(2) 0.013(2) 0.011(2)
C20 0.028(3) 0.022(3) 0.036(3) 0.007(2) 0.008(2) 0.009(2)
C21 0.025(3) 0.025(3) 0.039(3) 0.008(2) 0.015(2) 0.009(2)
C22 0.031(3) 0.020(2) 0.036(3) 0.004(2) 0.009(2) 0.013(2)
C23 0.033(3) 0.028(3) 0.034(3) 0.007(2) 0.007(2) 0.016(2)
C24 0.023(3) 0.025(3) 0.045(3) 0.002(2) 0.000(2) 0.006(2)
C25 0.038(3) 0.024(3) 0.044(3) 0.004(2) -0.003(3) 0.011(2)
C26 0.037(3) 0.032(3) 0.047(3) 0.005(2) 0.008(3) 0.013(2)
C27 0.027(3) 0.025(3) 0.052(4) 0.004(2) 0.015(3) 0.006(2)
C28 0.022(3) 0.019(3) 0.038(3) 0.002(2) 0.005(2) 0.006(2)
C29 0.032(3) 0.031(3) 0.041(3) 0.004(2) 0.009(2) 0.006(2)
C30 0.031(3) 0.037(3) 0.049(3) 0.011(3) 0.012(3) -0.001(2)
C31 0.033(3) 0.023(3) 0.057(4) 0.010(3) 0.007(3) 0.001(2)
C32 0.032(3) 0.022(3) 0.052(3) 0.005(2) 0.006(3) 0.007(2)
C33 0.026(3) 0.027(3) 0.047(3) 0.007(2) 0.005(2) 0.009(2)
C34 0.027(3) 0.019(2) 0.034(3) 0.011(2) 0.011(2) 0.003(2)
C35 0.026(3) 0.024(3) 0.040(3) 0.003(2) 0.011(2) 0.007(2)
C36 0.032(3) 0.029(3) 0.047(3) 0.018(2) 0.017(2) 0.015(2)
C37 0.030(3) 0.038(3) 0.034(3) 0.013(2) 0.009(2) 0.012(2)
C38 0.033(3) 0.034(3) 0.024(3) 0.003(2) 0.011(2) 0.010(2)
C39 0.025(3) 0.022(3) 0.033(3) -0.002(2) 0.006(2) 0.005(2)
C40 0.033(3) 0.026(3) 0.034(3) -0.002(2) 0.007(2) 0.013(2)
C41 0.047(3) 0.042(3) 0.041(3) -0.007(3) 0.012(3) -0.005(3)
C42 0.108(6) 0.032(3) 0.050(4) -0.010(3) 0.005(4) 0.012(4)
C43 0.121(6) 0.094(5) 0.057(4) -0.020(4) -0.001(4) 0.085(5)
C44 0.044(4) 0.126(6) 0.079(5) -0.047(4) 0.007(3) 0.038(4)
C45 0.037(3) 0.055(4) 0.069(4) -0.017(3) 0.018(3) 0.001(3)
C46 0.035(3) 0.022(3) 0.038(3) 0.007(2) 0.014(2) 0.012(2)
C47 0.035(3) 0.032(3) 0.049(3) 0.009(2) 0.004(2) 0.015(2)
C48 0.036(3) 0.029(3) 0.063(4) 0.006(3) 0.010(3) 0.004(3)
C49 0.044(3) 0.026(3) 0.051(3) 0.002(2) 0.015(3) 0.012(3)
C50 0.046(4) 0.036(3) 0.065(4) 0.003(3) 0.019(3) 0.025(3)
C51 0.034(3) 0.032(3) 0.056(4) 0.002(2) 0.015(3) 0.011(3)
N1 0.022(2) 0.015(2) 0.045(3) 0.0030(18) 0.0067(19) 0.0032(17)
O1 0.0321(19) 0.0317(19) 0.045(2) 0.0174(16) 0.0076(16) 0.0093(15)
O2 0.0261(18) 0.0254(17) 0.037(2) 0.0059(14) 0.0048(14) 0.0039(15)
O3 0.034(2) 0.0223(18) 0.042(2) 0.0038(15) 0.0074(17) 0.0020(15)
O4 0.064(2) 0.038(2) 0.042(2) 0.0086(16) 0.0241(17) 0.0330(18)
O5 0.042(2) 0.0204(17) 0.041(2) 0.0026(14) 0.0185(16) 0.0134(15)

loop_
_atom_type_symbol
_atom_type_description
_atom_type_scat_dispersion_real
_atom_type_scat_dispersion_imag
_atom_type_scat_source
C C 0.0033 0.0016 'International Tables Vol C Tables 4.2.6.8 and 6.1.1.4'
H H 0.0000 0.0000 'International Tables Vol C Tables 4.2.6.8 and 6.1.1.4'
N N 0.0061 0.0033 'International Tables Vol C Tables 4.2.6.8 and 6.1.1.4'
O O 0.0106 0.0060 'International Tables Vol C Tables 4.2.6.8 and 6.1.1.4'

loop_
_geom_angle_atom_site_label_1
_geom_angle_atom_site_label_2
_geom_angle_atom_site_label_3
_geom_angle
O1 C1 C7 129.8(4)
O1 C1 C2 131.2(4)
C7 C1 C2 99.0(3)
C22 C2 C9 120.3(3)
C22 C2 C1 115.6(4)
C9 C2 C1 95.7(3)
C22 C2 C3 117.3(3)
C9 C2 C3 106.5(3)
C1 C2 C3 97.2(3)
C4 C3 C6 105.2(3)
C4 C3 C2 116.4(3)
C6 C3 C2 105.5(3)
C4 C3 H3 109.8
C6 C3 H3 109.8
C2 C3 H3 109.8
O2 C4 N1 124.9(4)
O2 C4 C3 127.3(4)
N1 C4 C3 107.8(3)
O3 C5 N1 124.5(4)
O3 C5 C6 127.1(4)
N1 C5 C6 108.4(4)
C5 C6 C3 104.4(3)
C5 C6 C7 114.9(3)
C3 C6 C7 104.8(3)
C5 C6 H6 110.8
C3 C6 H6 110.8
C7 C6 H6 110.8
C28 C7 C8 118.9(3)
C28 C7 C1 114.8(3)
C8 C7 C1 95.7(3)
C28 C7 C6 118.8(3)
C8 C7 C6 107.4(3)
C1 C7 C6 96.9(3)
C9 C8 C21 121.8(4)
C9 C8 C7 109.7(4)
C21 C8 C7 128.4(4)
C8 C9 C10 121.6(4)
C8 C9 C2 108.5(4)
C10 C9 C2 129.9(4)
C11 C10 C15 119.1(4)
C11 C10 C9 123.1(4)
C15 C10 C9 117.8(4)
C12 C11 C10 121.1(4)
C12 C11 H11 119.5
C10 C11 H11 119.5
C11 C12 C13 119.8(4)
C11 C12 H12 120.1
C13 C12 H12 120.1
C14 C13 C12 120.1(4)
C14 C13 H13 119.9
C12 C13 H13 119.9
C13 C14 C15 121.7(4)
C13 C14 H14 119.1
C15 C14 H14 119.1
C14 C15 C10 117.9(4)
C14 C15 C16 121.7(4)
C10 C15 C16 120.4(4)
C17 C16 C21 117.3(4)
C17 C16 C15 122.5(4)
C21 C16 C15 120.1(4)
C18 C17 C16 122.0(4)
C18 C17 H17 119.0
C16 C17 H17 119.0
C17 C18 C19 120.7(4)
C17 C18 H18 119.7
C19 C18 H18 119.7
C20 C19 C18 119.4(4)
C20 C19 H19 120.3
C18 C19 H19 120.3
C19 C20 C21 121.0(4)
C19 C20 H20 119.5
C21 C20 H20 119.5
C20 C21 C16 119.5(4)
C20 C21 C8 123.4(4)
C16 C21 C8 117.1(4)
C27 C22 C23 117.5(4)
C27 C22 C2 120.1(4)
C23 C22 C2 122.3(4)
C24 C23 C22 121.4(4)
C24 C23 H23 119.3
C22 C23 H23 119.3
C25 C24 C23 120.1(4)
C25 C24 H24 119.9
C23 C24 H24 119.9
C24 C25 C26 119.1(4)
C24 C25 H25 120.5
C26 C25 H25 120.5
C27 C26 C25 120.6(4)
C27 C26 H26 119.7
C25 C26 H26 119.7
C26 C27 C22 121.2(4)
C26 C27 H27 119.4
C22 C27 H27 119.4
C33 C28 C29 118.8(4)
C33 C28 C7 123.0(4)
C29 C28 C7 118.2(4)
C30 C29 C28 119.5(4)
C30 C29 H29 120.2
C28 C29 H29 120.2
C31 C30 C29 121.2(4)
C31 C30 H30 119.4
C29 C30 H30 119.4
C32 C31 C30 119.2(4)
C32 C31 H31 120.4
C30 C31 H31 120.4
C31 C32 C33 120.1(4)
C31 C32 H32 120.0
C33 C32 H32 120.0
C28 C33 C32 121.1(4)
C28 C33 H33 119.4
C32 C33 H33 119.4
C35 C34 C39 120.1(4)
C35 C34 N1 120.8(4)
C39 C34 N1 119.0(4)
C34 C35 C36 120.1(4)
C34 C35 O5 116.3(4)
C36 C35 O5 123.5(4)
C37 C36 C35 118.6(4)
C37 C36 H36 120.7
C35 C36 H36 120.7
C36 C37 C38 122.8(4)
C36 C37 H37 118.6
C38 C37 H37 118.6
C39 C38 C37 117.6(4)
C39 C38 H38 121.2
C37 C38 H38 121.2
O4 C39 C38 125.4(4)
O4 C39 C34 113.9(4)
C38 C39 C34 120.7(4)
C45 C40 C41 120.8(4)
C45 C40 O4 120.9(4)
C41 C40 O4 117.9(4)
C40 C41 C42 119.1(5)
C40 C41 H41 120.5
C42 C41 H41 120.5
C43 C42 C41 121.1(5)
C43 C42 H42 119.5
C41 C42 H42 119.5
C44 C43 C42 118.9(6)
C44 C43 H43 120.6
C42 C43 H43 120.6
C43 C44 C45 121.1(6)
C43 C44 H44 119.5
C45 C44 H44 119.5
C40 C45 C44 119.1(5)
C40 C45 H45 120.4
C44 C45 H45 120.4
C51 C46 C47 121.7(4)
C51 C46 O5 118.8(4)
C47 C46 O5 119.4(4)
C46 C47 C48 119.2(4)
C46 C47 H47 120.4
C48 C47 H47 120.4
C49 C48 C47 119.8(4)
C49 C48 H48 120.1
C47 C48 H48 120.1
C48 C49 C50 120.3(4)
C48 C49 H49 119.8
C50 C49 H49 119.8
C49 C50 C51 120.6(4)
C49 C50 H50 119.7
C51 C50 H50 119.7
C46 C51 C50 118.4(4)
C46 C51 H51 120.8
C50 C51 H51 120.8
C5 N1 C4 114.1(4)
C5 N1 C34 122.5(4)
C4 N1 C34 123.3(3)
C39 O4 C40 120.9(3)
C35 O5 C46 116.2(3)

loop_
_geom_bond_atom_site_label_1
_geom_bond_atom_site_label_2
_geom_bond_distance
C1 O1 1.191(5)
C1 C7 1.556(6)
C1 C2 1.562(5)
C2 C22 1.491(5)
C2 C9 1.534(5)
C2 C3 1.565(5)
C3 C4 1.516(5)
C3 C6 1.551(5)
C3 H3 1.0000
C4 O2 1.208(4)
C4 N1 1.390(5)
C5 O3 1.213(5)
C5 N1 1.381(5)
C5 C6 1.518(6)
C6 C7 1.558(5)
C6 H6 1.0000
C7 C28 1.517(5)
C7 C8 1.534(5)
C8 C9 1.368(5)
C8 C21 1.448(5)
C9 C10 1.438(5)
C10 C11 1.408(5)
C10 C15 1.416(5)
C11 C12 1.375(5)
C11 H11 0.9500
C12 C13 1.388(6)
C12 H12 0.9500
C13 C14 1.372(6)
C13 H13 0.9500
C14 C15 1.405(5)
C14 H14 0.9500
C15 C16 1.458(5)
C16 C17 1.404(6)
C16 C21 1.423(5)
C17 C18 1.363(6)
C17 H17 0.9500
C18 C19 1.396(5)
C18 H18 0.9500
C19 C20 1.367(5)
C19 H19 0.9500
C20 C21 1.414(5)
C20 H20 0.9500
C22 C27 1.391(5)
C22 C23 1.396(5)
C23 C24 1.388(5)
C23 H23 0.9500
C24 C25 1.383(6)
C24 H24 0.9500
C25 C26 1.388(5)
C25 H25 0.9500
C26 C27 1.384(6)
C26 H26 0.9500
C27 H27 0.9500
C28 C33 1.379(5)
C28 C29 1.392(5)
C29 C30 1.391(5)
C29 H29 0.9500
C30 C31 1.376(6)
C30 H30 0.9500
C31 C32 1.375(6)
C31 H31 0.9500
C32 C33 1.388(5)
C32 H32 0.9500
C33 H33 0.9500
C34 C35 1.384(5)
C34 C39 1.386(5)
C34 N1 1.428(5)
C35 C36 1.384(5)
C35 O5 1.387(5)
C36 C37 1.374(5)
C36 H36 0.9500
C37 C38 1.387(5)
C37 H37 0.9500
C38 C39 1.386(5)
C38 H38 0.9500
C39 O4 1.377(5)
C40 C45 1.359(5)
C40 C41 1.361(5)
C40 O4 1.395(5)
C41 C42 1.368(7)
C41 H41 0.9500
C42 C43 1.358(7)
C42 H42 0.9500
C43 C44 1.358(7)
C43 H43 0.9500
C44 C45 1.368(6)
C44 H44 0.9500
C45 H45 0.9500
C46 C51 1.365(5)
C46 C47 1.378(5)
C46 O5 1.399(4)
C47 C48 1.394(5)
C47 H47 0.9500
C48 C49 1.371(6)
C48 H48 0.9500
C49 C50 1.372(6)
C49 H49 0.9500
C50 C51 1.398(5)
C50 H50 0.9500
C51 H51 0.9500

loop_
_geom_torsion_atom_site_label_1
_geom_torsion_atom_site_label_2
_geom_torsion_atom_site_label_3
_geom_torsion_atom_site_label_4
_geom_torsion
O1 C1 C2 C22 1.5(6)
C7 C1 C2 C22 -179.6(3)
O1 C1 C2 C9 129.0(5)
C7 C1 C2 C9 -52.0(3)
O1 C1 C2 C3 -123.5(5)
C7 C1 C2 C3 55.4(3)
C22 C2 C3 C4 88.3(4)
C9 C2 C3 C4 -49.8(4)
C1 C2 C3 C4 -147.9(4)
C22 C2 C3 C6 -155.5(3)
C9 C2 C3 C6 66.4(4)
C1 C2 C3 C6 -31.7(4)
C6 C3 C4 O2 178.8(4)
C2 C3 C4 O2 -64.8(5)
C6 C3 C4 N1 1.5(4)
C2 C3 C4 N1 117.9(4)
O3 C5 C6 C3 179.3(4)
N1 C5 C6 C3 -0.5(4)
O3 C5 C6 C7 65.0(5)
N1 C5 C6 C7 -114.8(4)
C4 C3 C6 C5 -0.6(4)
C2 C3 C6 C5 -124.2(3)
C4 C3 C6 C7 120.7(3)
C2 C3 C6 C7 -2.9(4)
O1 C1 C7 C28 -4.6(6)
C2 C1 C7 C28 176.4(3)
O1 C1 C7 C8 -130.1(4)
C2 C1 C7 C8 50.9(3)
O1 C1 C7 C6 121.5(5)
C2 C1 C7 C6 -57.4(3)
C5 C6 C7 C28 -86.2(4)
C3 C6 C7 C28 159.7(3)
C5 C6 C7 C8 52.3(4)
C3 C6 C7 C8 -61.7(4)
C5 C6 C7 C1 150.5(3)
C3 C6 C7 C1 36.5(4)
C28 C7 C8 C9 -153.7(4)
C1 C7 C8 C9 -31.3(4)
C6 C7 C8 C9 67.8(4)
C28 C7 C8 C21 30.1(6)
C1 C7 C8 C21 152.5(4)
C6 C7 C8 C21 -108.4(4)
C21 C8 C9 C10 -6.8(6)
C7 C8 C9 C10 176.7(3)
C21 C8 C9 C2 174.8(3)
C7 C8 C9 C2 -1.7(5)
C22 C2 C9 C8 157.9(4)
C1 C2 C9 C8 33.7(4)
C3 C2 C9 C8 -65.5(4)
C22 C2 C9 C10 -20.3(6)
C1 C2 C9 C10 -144.5(4)
C3 C2 C9 C10 116.3(4)
C8 C9 C10 C11 176.8(4)
C2 C9 C10 C11 -5.2(7)
C8 C9 C10 C15 -3.7(6)
C2 C9 C10 C15 174.3(4)
C15 C10 C11 C12 -3.6(6)
C9 C10 C11 C12 175.9(4)
C10 C11 C12 C13 -0.9(6)
C11 C12 C13 C14 2.5(7)
C12 C13 C14 C15 0.6(7)
C13 C14 C15 C10 -5.0(6)
C13 C14 C15 C16 172.7(4)
C11 C10 C15 C14 6.4(6)
C9 C10 C15 C14 -173.1(4)
C11 C10 C15 C16 -171.4(4)
C9 C10 C15 C16 9.1(6)
C14 C15 C16 C17 -6.1(6)
C10 C15 C16 C17 171.6(4)
C14 C15 C16 C21 178.0(4)
C10 C15 C16 C21 -4.3(6)
C21 C16 C17 C18 3.2(6)
C15 C16 C17 C18 -172.8(4)
C16 C17 C18 C19 -0.3(7)
C17 C18 C19 C20 -2.3(6)
C18 C19 C20 C21 1.8(6)
C19 C20 C21 C16 1.2(6)
C19 C20 C21 C8 179.4(4)
C17 C16 C21 C20 -3.6(6)
C15 C16 C21 C20 172.5(4)
C17 C16 C21 C8 178.0(4)
C15 C16 C21 C8 -5.8(6)
C9 C8 C21 C20 -166.8(4)
C7 C8 C21 C20 9.0(6)
C9 C8 C21 C16 11.5(6)
C7 C8 C21 C16 -172.8(4)
C9 C2 C22 C27 -66.6(5)
C1 C2 C22 C27 47.4(5)
C3 C2 C22 C27 161.3(3)
C9 C2 C22 C23 110.4(4)
C1 C2 C22 C23 -135.6(4)
C3 C2 C22 C23 -21.8(5)
C27 C22 C23 C24 1.9(6)
C2 C22 C23 C24 -175.1(4)
C22 C23 C24 C25 -0.5(6)
C23 C24 C25 C26 -1.3(6)
C24 C25 C26 C27 1.7(6)
C25 C26 C27 C22 -0.3(6)
C23 C22 C27 C26 -1.4(6)
C2 C22 C27 C26 175.6(4)
C8 C7 C28 C33 -116.9(4)
C1 C7 C28 C33 130.8(4)
C6 C7 C28 C33 16.9(6)
C8 C7 C28 C29 62.2(5)
C1 C7 C28 C29 -50.1(5)
C6 C7 C28 C29 -164.0(4)
C33 C28 C29 C30 0.8(6)
C7 C28 C29 C30 -178.3(4)
C28 C29 C30 C31 0.2(7)
C29 C30 C31 C32 -1.0(7)
C30 C31 C32 C33 0.7(7)
C29 C28 C33 C32 -1.1(6)
C7 C28 C33 C32 177.9(4)
C31 C32 C33 C28 0.4(6)
C39 C34 C35 C36 1.1(6)
N1 C34 C35 C36 178.6(4)
C39 C34 C35 O5 -176.8(4)
N1 C34 C35 O5 0.7(6)
C34 C35 C36 C37 -2.6(6)
O5 C35 C36 C37 175.1(4)
C35 C36 C37 C38 1.8(6)
C36 C37 C38 C39 0.6(6)
C37 C38 C39 O4 177.2(4)
C37 C38 C39 C34 -2.1(6)
C35 C34 C39 O4 -178.1(3)
N1 C34 C39 O4 4.4(5)
C35 C34 C39 C38 1.3(6)
N1 C34 C39 C38 -176.2(4)
C45 C40 C41 C42 -1.4(8)
O4 C40 C41 C42 171.3(4)
C40 C41 C42 C43 1.4(9)
C41 C42 C43 C44 -0.7(10)
C42 C43 C44 C45 0.0(10)
C41 C40 C45 C44 0.7(8)
O4 C40 C45 C44 -171.7(5)
C43 C44 C45 C40 0.0(9)
C51 C46 C47 C48 0.2(7)
O5 C46 C47 C48 177.0(4)
C46 C47 C48 C49 0.6(7)
C47 C48 C49 C50 -1.0(7)
C48 C49 C50 C51 0.6(7)
C47 C46 C51 C50 -0.6(7)
O5 C46 C51 C50 -177.4(4)
C49 C50 C51 C46 0.2(7)
O3 C5 N1 C4 -178.2(4)
C6 C5 N1 C4 1.6(4)
O3 C5 N1 C34 4.0(6)
C6 C5 N1 C34 -176.2(3)
O2 C4 N1 C5 -179.4(4)
C3 C4 N1 C5 -2.0(4)
O2 C4 N1 C34 -1.7(6)
C3 C4 N1 C34 175.7(3)
C35 C34 N1 C5 -109.5(4)
C39 C34 N1 C5 68.0(5)
C35 C34 N1 C4 73.0(5)
C39 C34 N1 C4 -109.5(4)
C38 C39 O4 C40 3.4(6)
C34 C39 O4 C40 -177.2(4)
C45 C40 O4 C39 -79.7(5)
C41 C40 O4 C39 107.6(5)
C34 C35 O5 C46 -140.2(4)
C36 C35 O5 C46 42.0(6)
C51 C46 O5 C35 -115.2(4)
C47 C46 O5 C35 67.9(5)
